data_2005200
loop_
_publ_author_name
'Ferguson, G.'
'Glidewell, C.'
'Zakaria, C. M.'

_publ_section_title
;
 Host--Guest Complexes of Furan-2,5-diylbis(diphenylmethanol):
 Structures of the 2:1 Adducts with Dimethylformamide, Dimethyl
 Sulfoxide and Pyridine
;
_journal_issue 8
_journal_name_full 'Acta Crystallographica Section C'
_journal_page_first 2009
_journal_page_last 2014
_journal_paper_doi 10.1107/S0108270196003101
_journal_volume 52
_journal_year 1996
_chemical_formula_iupac 'C30 H24 O3, 0.5C3 H7 N O'
_chemical_formula_moiety 'C30 H24 O3, 0.5C3 H7 N O'
_chemical_formula_sum 'C31.5 H27.5 N0.5 O3.5'
_chemical_formula_weight 469.04
_chemical_name_systematic
;
Furan-2,5-diylbis(diphenylmethanol)-dimethylformamide (2/1)
;
_space_group_IT_number 2
_symmetry_cell_setting triclinic
_symmetry_space_group_name_Hall '-P 1'
_symmetry_space_group_name_H-M 'P -1'
_cell_angle_alpha 81.14(1)
_cell_angle_beta 71.85(1)
_cell_angle_gamma 85.672(8)
_cell_formula_units_Z 2
_cell_length_a 8.783(1)
_cell_length_b 11.679(1)
_cell_length_c 13.194(2)
_cell_measurement_reflns_used 25
_cell_measurement_temperature 294(1)
_cell_measurement_theta_max 19.7
_cell_measurement_theta_min 9.9
_cell_volume 1270.2(3)
_computing_cell_refinement 'SET4 and CELDIM (Enraf-Nonius, 1992)'
_computing_data_collection 'CAD-4 (Enraf-Nonius, 1992)'
_computing_data_reduction 'DATRD2 NRCVAX94 (Gabe, Le Page, Charland, Lee & White, 1989)'
_computing_molecular_graphics 'NRCVAX94, PLATON (Spek, 1995a),      PLUTON (Spek 1995b)'
_computing_publication_material 'NRCVAX94, SHELXL93  and WordPerfect macro PREPCIF'
_computing_structure_refinement 'NRCVAX94, SHELXL93 (Sheldrick, 1993)'
_computing_structure_solution 'SHELXS86 (Sheldrick, 1985)'
_diffrn_ambient_temperature 294.0(10)
_diffrn_measurement_device 'Enraf-Nonius CAD-4'
_diffrn_measurement_method \q/2\q
_diffrn_radiation_monochromator graphite
_diffrn_radiation_source 'X-ray tube'
_diffrn_radiation_type 'Molybdenum K\a'
_diffrn_radiation_wavelength 0.7107
_diffrn_reflns_av_R_equivalents 0.0
_diffrn_reflns_av_sigmaI/netI 0.0795
_diffrn_reflns_limit_h_max 11
_diffrn_reflns_limit_h_min -11
_diffrn_reflns_limit_k_max 14
_diffrn_reflns_limit_k_min 0
_diffrn_reflns_limit_l_max 16
_diffrn_reflns_limit_l_min -16
_diffrn_reflns_number 5499
_diffrn_reflns_theta_max 26.90
_diffrn_reflns_theta_min 2.23
_diffrn_standards_decay_% 3.0
_diffrn_standards_interval_time 120
_diffrn_standards_number 3
_exptl_absorpt_coefficient_mu 0.079
_exptl_absorpt_correction_T_max 1.0
_exptl_absorpt_correction_T_min 1.0
_exptl_absorpt_correction_type none
_exptl_crystal_colour colourless
_exptl_crystal_density_diffrn 1.226
_exptl_crystal_density_meas ?
_exptl_crystal_description 'block cut from a larger piece'
_exptl_crystal_F_000 496
_exptl_crystal_size_max 0.39
_exptl_crystal_size_mid 0.35
_exptl_crystal_size_min 0.31
_refine_diff_density_max 0.261
_refine_diff_density_min -0.294
_refine_ls_extinction_coef 0.020(4)
_refine_ls_extinction_method 'SHELXL93 (Sheldrick, 1993)'
_refine_ls_goodness_of_fit_all 0.876
_refine_ls_goodness_of_fit_obs 1.148
_refine_ls_hydrogen_treatment 'H atoms riding (SHELXL93 defaults, C-H 0.93-0.96, O-H 0.82\%A)'
_refine_ls_matrix_type full
_refine_ls_number_parameters 346
_refine_ls_number_reflns 5499
_refine_ls_number_restraints 16
_refine_ls_restrained_S_all 0.876
_refine_ls_restrained_S_obs 1.147
_refine_ls_R_factor_all 0.1348
_refine_ls_R_factor_obs 0.0585
_refine_ls_shift/esd_max 0.001
_refine_ls_shift/esd_mean 0.000
_refine_ls_structure_factor_coef Fsqd
_refine_ls_weighting_details 'w = 1/[\s^2^(Fo^2^)+(0.1216P)^2^] where P=(Fo^2^+2Fc^2^)/3'
_refine_ls_weighting_scheme calc
_refine_ls_wR_factor_all 0.1971
_refine_ls_wR_factor_obs 0.1695
_reflns_number_observed 2526
_reflns_number_total 5499
_reflns_observed_criterion >2\s(I)
_cod_data_source_file ab1360.cif
_cod_data_source_block II
_cod_depositor_comments
;
The following automatic conversions were performed:

'_exptl_crystal_density_meas' value 'not measured' was changed to '?'
- the value is perceived as not measured.

Automatic conversion script
Id: cif_fix_values 3008 2015-01-20 13:52:24Z robertas 

The following automatic conversions were performed:

'_refine_ls_weighting_scheme' value 'calc w =
1/[\s^2^(Fo^2^)+(0.1216P)^2^] where P=(Fo^2^+2Fc^2^)/3' was changed
to 'calc'. New tag '_refine_ls_weighting_details' was created. The
value of the new tag was set to 'w = 1/[\s^2^(Fo^2^)+(0.1216P)^2^]
where P=(Fo^2^+2Fc^2^)/3'.

Automatic conversion script
Id: cif_fix_values 3143 2015-03-26 13:38:13Z robertas 
;
_cod_original_cell_volume 1270.1(3)
_cod_database_code 2005200

loop_
_symmetry_equiv_pos_as_xyz
'x, y, z'
'-x, -y, -z'

loop_
_atom_site_aniso_label
_atom_site_aniso_U_11
_atom_site_aniso_U_22
_atom_site_aniso_U_33
_atom_site_aniso_U_12
_atom_site_aniso_U_13
_atom_site_aniso_U_23
O1 0.0641(13) 0.0397(10) 0.0480(11) 0.0115(9) -0.0062(9) -0.0093(8)
O2 0.0637(14) 0.0372(10) 0.0447(11) -0.0013(9) 0.0021(9) -0.0056(8)
O51 0.0421(10) 0.0441(10) 0.0341(9) 0.0049(8) -0.0027(8) -0.0033(7)
C1 0.045(2) 0.0378(14) 0.0370(13) 0.0043(11) -0.0024(11) -0.0058(10)
C2 0.047(2) 0.0359(13) 0.0364(13) -0.0017(11) -0.0030(11) -0.0019(10)
C11 0.049(2) 0.053(2) 0.0332(13) 0.0015(13) -0.0046(12) 0.0024(11)
C12 0.052(2) 0.071(2) 0.050(2) 0.006(2) -0.0024(15) 0.0016(15)
C13 0.051(2) 0.091(3) 0.089(3) 0.000(2) -0.009(2) 0.020(2)
C14 0.072(3) 0.085(3) 0.103(3) -0.028(2) -0.036(3) 0.037(2)
C15 0.106(3) 0.061(2) 0.081(2) -0.032(2) -0.026(2) 0.009(2)
C16 0.072(2) 0.055(2) 0.056(2) -0.019(2) -0.006(2) -0.0060(15)
C21 0.045(2) 0.057(2) 0.0333(13) 0.0065(13) -0.0023(12) -0.0059(12)
C22 0.081(2) 0.079(2) 0.060(2) 0.018(2) -0.024(2) -0.027(2)
C23 0.093(3) 0.128(4) 0.061(2) 0.025(3) -0.034(2) -0.040(2)
C24 0.073(3) 0.156(4) 0.040(2) 0.025(3) -0.016(2) -0.005(2)
C25 0.083(3) 0.107(3) 0.064(2) 0.006(2) -0.021(2) 0.028(2)
C26 0.073(2) 0.066(2) 0.063(2) 0.000(2) -0.028(2) 0.008(2)
C31 0.046(2) 0.050(2) 0.0369(13) 0.0047(13) -0.0075(12) -0.0078(12)
C32 0.066(2) 0.065(2) 0.044(2) 0.004(2) -0.0175(15) -0.0054(14)
C33 0.075(3) 0.097(3) 0.060(2) 0.015(2) -0.029(2) -0.007(2)
C34 0.053(2) 0.113(3) 0.070(2) 0.002(2) -0.015(2) -0.026(2)
C35 0.062(2) 0.090(3) 0.072(2) -0.020(2) -0.024(2) 0.000(2)
C36 0.059(2) 0.060(2) 0.061(2) -0.007(2) -0.022(2) 0.0003(15)
C41 0.054(2) 0.0417(14) 0.0315(13) 0.0015(12) -0.0079(12) -0.0052(11)
C42 0.067(2) 0.048(2) 0.044(2) 0.0019(14) -0.0002(14) -0.0029(12)
C43 0.075(2) 0.072(2) 0.040(2) 0.000(2) 0.009(2) -0.0020(14)
C44 0.072(2) 0.075(2) 0.040(2) 0.015(2) -0.0011(15) -0.0191(15)
C45 0.075(2) 0.050(2) 0.049(2) 0.0122(15) -0.014(2) -0.0191(14)
C46 0.064(2) 0.047(2) 0.0425(15) 0.0002(14) -0.0067(14) -0.0085(12)
C52 0.047(2) 0.0391(14) 0.0305(12) 0.0020(11) -0.0082(11) -0.0035(10)
C53 0.045(2) 0.053(2) 0.0418(14) 0.0046(13) -0.0117(12) -0.0064(12)
C54 0.0358(15) 0.057(2) 0.0423(15) 0.0023(12) -0.0025(12) -0.0082(12)
C55 0.0371(14) 0.0410(14) 0.0340(13) -0.0040(11) 0.0006(11) -0.0079(10)
O61 0.062(3) 0.056(3) 0.079(3) -0.007(2) -0.019(3) 0.004(2)
C62 0.064(5) 0.049(4) 0.082(5) -0.008(3) -0.027(4) -0.003(3)
N63 0.061(5) 0.041(5) 0.084(4) -0.019(4) -0.019(4) 0.012(4)
C64 0.072(6) 0.107(7) 0.122(8) -0.009(5) -0.034(6) -0.011(6)
C65 0.101(6) 0.097(6) 0.091(6) -0.013(5) -0.043(5) -0.013(5)

loop_
_atom_site_label
_atom_site_occupancy
_atom_site_fract_x
_atom_site_fract_y
_atom_site_fract_z
_atom_site_U_iso_or_equiv
_atom_site_thermal_displace_type
_atom_site_calc_flag
_atom_site_refinement_flags
_atom_site_disorder_group
_atom_site_type_symbol
O1 1 .4570(3) .4073(2) .6323(2) .0535(5) Uani d . . O
O2 1 .7575(2) .4581(1) .2255(1) .0529(5) Uani d . . O
O51 1 .6079(2) .3138(1) .4392(1) .0427(5) Uani d . . O
C1 1 .5026(3) .2863(2) .6341(2) .0423(6) Uani d . . C
C2 1 .7339(3) .3352(2) .2446(2) .0424(6) Uani d . . C
C11 1 .3567(3) .2201(2) .6389(2) .0480(7) Uani d . . C
C12 1 .2073(4) .2472(3) .7064(2) .0621(8) Uani d . . C
C13 1 .0754(4) .1857(4) .7151(3) .083(1) Uani d . . C
C14 1 .0885(5) .0968(4) .6567(4) .088(1) Uani d . . C
C15 1 .2361(5) .0684(3) .5887(3) .084(1) Uani d . . C
C16 1 .3678(4) .1293(3) .5796(3) .0635(9) Uani d . . C
C21 1 .5570(3) .2446(2) .7335(2) .0479(7) Uani d . . C
C22 1 .5999(4) .3213(3) .7874(3) .072(1) Uani d . . C
C23 1 .6471(5) .2833(4) .8778(3) .090(1) Uani d . . C
C24 1 .6522(5) .1685(5) .9151(3) .093(1) Uani d . . C
C25 1 .6120(5) .0911(4) .8622(3) .090(1) Uani d . . C
C26 1 .5623(4) .1275(3) .7725(3) .0678(9) Uani d . . C
C31 1 .5753(3) .3095(2) .2305(2) .0457(7) Uani d . . C
C32 1 .5149(4) .3808(3) .1563(2) .0587(8) Uani d . . C
C33 1 .3756(5) .3565(4) .1394(3) .077(1) Uani d . . C
C34 1 .2901(4) .2594(4) .1956(3) .078(1) Uani d . . C
C35 1 .3496(4) .1883(3) .2684(3) .074(1) Uani d . . C
C36 1 .4894(4) .2116(3) .2857(3) .0603(8) Uani d . . C
C41 1 .8697(3) .2814(2) .1597(2) .0437(6) Uani d . . C
C42 1 .9733(4) .3505(3) .0759(2) .0573(8) Uani d . . C
C43 1 1.0892(4) .3013(3) -.0044(2) .069(1) Uani d . . C
C44 1 1.1072(4) .1837(3) -.0007(2) .0658(9) Uani d . . C
C45 1 1.0072(4) .1137(3) .0835(2) .0589(8) Uani d . . C
C46 1 .8884(4) .1625(2) .1624(2) .0533(7) Uani d . . C
C52 1 .6393(3) .2725(2) .5334(2) .0399(6) Uani d . . C
C53 1 .7884(3) .2254(2) .5124(2) .0473(7) Uani d . . C
C54 1 .8541(3) .2372(2) .3980(2) .0471(7) Uani d . . C
C55 1 .7424(3) .2896(2) .3562(2) .0395(6) Uani d . . C
O61 .5 .2754(5) .4662(4) .4963(4) .068(1) Uani d PD 1 O
C62 .5 .1333(8) .4910(5) .5377(6) .064(2) Uani d PD 1 C
N63 .5 .0206(9) .5148(8) .4899(5) .064(2) Uani d PD 1 N
C64 .5 -0.1432(9) .5531(8) .5429(8) .100(3) Uani d PDU 1 C
C65 .5 .063(1) .5014(8) .3761(6) .093(2) Uani d PDU 1 C
H1A .5 .4068 .4259 .589 .08 Uiso calc PR 1 H
H1B .5 .5291 .446 .5887 .08 Uiso calc PR 2 H
H2 1 .6839 .49 .2679 .079 Uiso calc R . H
H12 1 .1959 .3079 .7464 .075 Uiso calc R . H
H13 1 -0.0239 .2049 .7614 .1 Uiso calc R . H
H14 1 -0.0013 .0557 .6626 .106 Uiso calc R . H
H15 1 .2462 .0076 .5488 .1 Uiso calc R . H
H16 1 .4666 .1097 .533 .076 Uiso calc R . H
H22 1 .5974 .4002 .7629 .087 Uiso calc R . H
H23 1 .6756 .3369 .9135 .108 Uiso calc R . H
H24 1 .6831 .1433 .9763 .111 Uiso calc R . H
H25 1 .6178 .0123 .8864 .108 Uiso calc R . H
H26 1 .5323 .0732 .7381 .081 Uiso calc R . H
H32 1 .5704 .4463 .1176 .07 Uiso calc R . H
H33 1 .3378 .4057 .0895 .092 Uiso calc R . H
H34 1 .1951 .243 .1844 .094 Uiso calc R . H
H35 1 .2938 .1227 .3067 .089 Uiso calc R . H
H36 1 .5273 .1614 .335 .072 Uiso calc R . H
H42 1 .9651 .4307 .0735 .069 Uiso calc R . H
H43 1 1.1557 .3489 -0.0616 .083 Uiso calc R . H
H44 1 1.1862 .1513 -0.0545 .079 Uiso calc R . H
H45 1 1.0196 .0335 .0873 .071 Uiso calc R . H
H46 1 .8199 .1145 .2181 .064 Uiso calc R . H
H53 1 .8388 .1917 .5626 .057 Uiso calc R . H
H54 1 .9562 .2128 .3595 .057 Uiso calc R . H
H62 .5 .1011 .4932 .6116 .077 Uiso calc PR 1 H
H64A .5 -0.2027 .565 .492 .149 Uiso calc PR 1 H
H64B .5 -0.1413 .6244 .5701 .149 Uiso calc PR 1 H
H64C .5 -0.1934 .4951 .6014 .149 Uiso calc PR 1 H
H65A .5 -0.0286 .5213 .3512 .139 Uiso calc PR 1 H
H65B .5 .0962 .4224 .3671 .139 Uiso calc PR 1 H
H65C .5 .1489 .5516 .3353 .139 Uiso calc PR 1 H

loop_
_atom_type_symbol
_atom_type_description
_atom_type_scat_dispersion_real
_atom_type_scat_dispersion_imag
_atom_type_scat_source
C C 0.0033 0.0016 'International Tables Vol C Tables 4.2.6.8 and 6.1.1.4'
H H 0.0000 0.0000 'International Tables Vol C Tables 4.2.6.8 and 6.1.1.4'
N N 0.0061 0.0033 'International Tables Vol C Tables 4.2.6.8 and 6.1.1.4'
O O 0.0106 0.0060 'International Tables Vol C Tables 4.2.6.8 and 6.1.1.4'

loop_
_geom_angle_atom_site_label_1
_geom_angle_atom_site_label_2
_geom_angle_atom_site_label_3
_geom_angle
C52 O51 C55 107.2(2)
O1 C1 C11 107.9(2)
O1 C1 C21 109.2(2)
O1 C1 C52 108.1(2)
C11 C1 C21 110.2(2)
C11 C1 C52 111.5(2)
C21 C1 C52 109.7(2)
O2 C2 C31 110.3(2)
O2 C2 C41 107.0(2)
O2 C2 C55 108.4(2)
C31 C2 C41 108.5(2)
C31 C2 C55 112.0(2)
C55 C2 C41 110.4(2)
C1 C11 C12 120.1(3)
C1 C11 C16 122.4(2)
C12 C11 C16 117.5(3)
C11 C12 C13 121.0(3)
C12 C13 C14 120.7(4)
C13 C14 C15 119.3(4)
C14 C15 C16 120.2(4)
C11 C16 C15 121.2(3)
C1 C21 C22 121.2(3)
C1 C21 C26 120.9(3)
C22 C21 C26 117.9(3)
C21 C22 C23 121.0(4)
C22 C23 C24 120.7(4)
C23 C24 C25 119.3(4)
C24 C25 C26 120.9(4)
C21 C26 C25 120.3(4)
C2 C31 C32 120.5(3)
C2 C31 C36 122.0(2)
C32 C31 C36 117.4(3)
C31 C32 C33 121.3(3)
C32 C33 C34 120.8(3)
C33 C34 C35 118.1(3)
C34 C35 C36 121.5(3)
C31 C36 C35 120.8(3)
C2 C41 C42 120.9(2)
C2 C41 C46 121.0(2)
C42 C41 C46 118.1(2)
C41 C42 C43 120.5(3)
C42 C43 C44 120.8(3)
C43 C44 C45 119.3(3)
C44 C45 C46 120.1(3)
C41 C46 C45 121.1(3)
O51 C52 C1 115.0(2)
O51 C52 C53 109.8(2)
C1 C52 C53 135.2(2)
C52 C53 C54 106.5(2)
C53 C54 C55 107.6(2)
O51 C55 C2 114.9(2)
O51 C55 C54 109.0(2)
C2 C55 C54 135.9(2)
O61 C62 N63 127.8(8)
C62 N63 C65 117.7(7)
C62 N63 C64 124.6(7)
C65 N63 C64 117.7(8)

loop_
_geom_bond_atom_site_label_1
_geom_bond_atom_site_label_2
_geom_bond_distance
O1 C1 1.439(3)
O2 C2 1.437(3)
O51 C52 1.366(3)
O51 C55 1.383(3)
C1 C11 1.525(4)
C1 C21 1.532(4)
C1 C52 1.508(3)
C2 C31 1.519(4)
C2 C41 1.530(3)
C2 C55 1.510(3)
C11 C12 1.382(4)
C11 C16 1.393(4)
C12 C13 1.374(5)
C13 C14 1.364(6)
C14 C15 1.377(5)
C15 C16 1.367(5)
C21 C22 1.365(4)
C21 C26 1.388(4)
C22 C23 1.382(5)
C23 C24 1.358(6)
C24 C25 1.350(6)
C25 C26 1.382(5)
C31 C32 1.391(4)
C31 C36 1.393(4)
C32 C33 1.367(5)
C33 C34 1.386(5)
C34 C35 1.374(5)
C35 C36 1.370(4)
C41 C42 1.382(4)
C41 C46 1.383(4)
C42 C43 1.384(4)
C43 C44 1.365(4)
C44 C45 1.376(4)
C45 C46 1.383(4)
C52 C53 1.344(4)
C53 C54 1.428(4)
C54 C55 1.335(4)
O61 C62 1.23
C62 N63 1.32
N63 C65 1.46
N63 C64 1.46

loop_
_geom_torsion_atom_site_label_1
_geom_torsion_atom_site_label_2
_geom_torsion_atom_site_label_3
_geom_torsion_atom_site_label_4
_geom_torsion
C13 C12 C11 C16 0.7(4)
C13 C12 C11 C1 -177.5(3)
C15 C16 C11 C12 -0.7(4)
C15 C16 C11 C1 177.4(3)
O1 C1 C11 C12 -42.8(3)
C52 C1 C11 C12 -161.5(2)
C21 C1 C11 C12 76.3(3)
O1 C1 C11 C16 139.1(3)
C52 C1 C11 C16 20.4(3)
C21 C1 C11 C16 -101.7(3)
C11 C12 C13 C14 -0.5(5)
C12 C13 C14 C15 0.3(6)
C13 C14 C15 C16 -0.3(6)
C14 C15 C16 C11 0.6(5)
O1 C1 C21 C22 -18.3(4)
C52 C1 C21 C22 100.1(3)
C11 C1 C21 C22 -136.7(3)
O1 C1 C21 C26 160.9(3)
C52 C1 C21 C26 -80.7(3)
C11 C1 C21 C26 42.5(3)
C26 C21 C22 C23 0.0(5)
C1 C21 C22 C23 179.2(3)
C21 C22 C23 C24 0.2(6)
C22 C23 C24 C25 0.6(6)
C23 C24 C25 C26 -1.5(6)
C24 C25 C26 C21 1.7(6)
C22 C21 C26 C25 -0.9(5)
C1 C21 C26 C25 179.9(3)
O2 C2 C31 C32 32.1(3)
C55 C2 C31 C32 152.9(2)
C41 C2 C31 C32 -84.9(3)
O2 C2 C31 C36 -151.6(2)
C55 C2 C31 C36 -30.7(3)
C41 C2 C31 C36 91.5(3)
C36 C31 C32 C33 0.8(4)
C2 C31 C32 C33 177.3(3)
C31 C32 C33 C34 -0.2(5)
C32 C33 C34 C35 -0.3(5)
C33 C34 C35 C36 0.1(5)
C34 C35 C36 C31 0.6(5)
C32 C31 C36 C35 -1.0(4)
C2 C31 C36 C35 -177.5(3)
O2 C2 C41 C42 -8.1(3)
C55 C2 C41 C42 -125.8(3)
C31 C2 C41 C42 111.0(3)
O2 C2 C41 C46 174.4(2)
C55 C2 C41 C46 56.6(3)
C31 C2 C41 C46 -66.5(3)
C46 C41 C42 C43 1.8(5)
C2 C41 C42 C43 -175.8(3)
C41 C42 C43 C44 -2.2(5)
C42 C43 C44 C45 0.8(5)
C43 C44 C45 C46 1.0(5)
C44 C45 C46 C41 -1.4(5)
C42 C41 C46 C45 -0.1(4)
C2 C41 C46 C45 177.5(3)
C55 O51 C52 C53 1.0(3)
C55 O51 C52 C1 -177.4(2)
O1 C1 C52 C53 125.1(3)
C11 C1 C52 C53 -116.3(3)
C21 C1 C52 C53 6.1(4)
O1 C1 C52 O51 -57.0(3)
C11 C1 C52 O51 61.6(3)
C21 C1 C52 O51 -176.0(2)
O51 C52 C53 C54 -0.4(3)
C1 C52 C53 C54 177.5(3)
C52 C53 C54 C55 -0.3(3)
C53 C54 C55 O51 1.0(3)
C53 C54 C55 C2 175.0(3)
C52 O51 C55 C54 -1.2(3)
C52 O51 C55 C2 -176.7(2)
O2 C2 C55 C54 -98.1(4)
C31 C2 C55 C54 139.9(3)
C41 C2 C55 C54 18.8(4)
O2 C2 C55 O51 75.7(3)
C31 C2 C55 O51 -46.3(3)
C41 C2 C55 O51 -167.4(2)
O61 C62 N63 C65 5.7(13)
O61 C62 N63 C64 -174.6(7)
